data_7121081
loop_
_publ_author_name
'Han, Bin'
'Zhu, Linpeng'
'Wang, Xi'
'Bai, Ming'
'Jiang, Jianzhuang'

_publ_section_title
;
 Conformation-controlled emission of AIE luminogen: a tetraphenylethene
 embedded pillar[5]arene skeleton.
;
_journal_issue 7
_journal_name_full 'Chemical communications (Cambridge, England)'
_journal_page_first 837
_journal_page_last 840
_journal_paper_doi 10.1039/c7cc08561c
_journal_volume 54
_journal_year 2018
_chemical_formula_sum 'C69 H82 O11'
_chemical_formula_weight 1087.35
_space_group_IT_number 2
_space_group_name_Hall '-P 1'
_space_group_name_H-M_alt 'P -1'
_symmetry_cell_setting triclinic
_symmetry_space_group_name_Hall '-P 1'
_symmetry_space_group_name_H-M 'P -1'
_atom_sites_solution_hydrogens geom
_atom_sites_solution_primary direct
_atom_sites_solution_secondary difmap
_audit_creation_method SHELXL-97
_audit_update_record
;
2017-09-01 deposited with the CCDC.
2018-01-02 downloaded from the CCDC.
;
_cell_angle_alpha 71.093(6)
_cell_angle_beta 76.182(5)
_cell_angle_gamma 65.437(6)
_cell_formula_units_Z 2
_cell_length_a 14.0656(9)
_cell_length_b 14.8922(10)
_cell_length_c 17.0774(10)
_cell_measurement_reflns_used 10051
_cell_measurement_temperature 293(2)
_cell_measurement_theta_max 70.2350
_cell_measurement_theta_min 3.9200
_cell_volume 3055.3(4)
_computing_structure_refinement 'SHELXL-97 (Sheldrick, 1997)'
_diffrn_ambient_temperature 293(2)
_diffrn_measured_fraction_theta_full 0.998
_diffrn_measured_fraction_theta_max 0.998
_diffrn_measurement_device_type 'SuperNova, Dual, Cu at zero, Eos'
_diffrn_radiation_monochromator graphite
_diffrn_radiation_source 'fine-focus sealed tube'
_diffrn_radiation_type CuK\a
_diffrn_radiation_wavelength 1.54184
_diffrn_reflns_av_R_equivalents 0.0181
_diffrn_reflns_av_sigmaI/netI 0.0244
_diffrn_reflns_limit_h_max 13
_diffrn_reflns_limit_h_min -16
_diffrn_reflns_limit_k_max 17
_diffrn_reflns_limit_k_min -17
_diffrn_reflns_limit_l_max 19
_diffrn_reflns_limit_l_min -20
_diffrn_reflns_number 20222
_diffrn_reflns_theta_full 67.08
_diffrn_reflns_theta_max 67.08
_diffrn_reflns_theta_min 3.37
_exptl_absorpt_coefficient_mu 0.628
_exptl_crystal_density_diffrn 1.182
_exptl_crystal_density_method 'not measured'
_exptl_crystal_description block
_exptl_crystal_F_000 1168
_exptl_crystal_size_max 0.51
_exptl_crystal_size_mid 0.48
_exptl_crystal_size_min 0.20
_refine_diff_density_max 1.398
_refine_diff_density_min -0.734
_refine_diff_density_rms 0.060
_refine_ls_extinction_method none
_refine_ls_goodness_of_fit_ref 1.040
_refine_ls_hydrogen_treatment mixed
_refine_ls_matrix_type full
_refine_ls_number_parameters 723
_refine_ls_number_reflns 10898
_refine_ls_number_restraints 1
_refine_ls_restrained_S_all 1.049
_refine_ls_R_factor_all 0.0912
_refine_ls_R_factor_gt 0.0802
_refine_ls_shift/su_max 0.026
_refine_ls_shift/su_mean 0.000
_refine_ls_structure_factor_coef Fsqd
_refine_ls_weighting_details 'calc w=1/[\s^2^(Fo^2^)+(0.1335P)^2^+2.2962P] where P=(Fo^2^+2Fc^2^)/3'
_refine_ls_weighting_scheme calc
_refine_ls_wR_factor_gt 0.2303
_refine_ls_wR_factor_ref 0.2433
_reflns_number_gt 9004
_reflns_number_total 10898
_reflns_threshold_expression >2sigma(I)
_cod_data_source_file c7cc08561c2.cif
_cod_data_source_block wang-1-8
_cod_depositor_comments
;
The following automatic conversions were performed:

'_symmetry_cell_setting' value 'Triclinic' changed to 'triclinic'
according to
/home/data/users/saulius/crontab/automatic-downloads/rss-feeds/RSC/lib/dictionaries/cif_core.dic
dictionary named 'cif_core.dic' version 2.4.2 from 2011-04-26.

Automatic conversion script
Id: cif_fix_values 4973 2017-02-22 13:04:09Z antanas 

 Adding full bibliography for 7121081--7121082.cif.
;
_cod_original_cell_volume 3055.3(3)
_cod_database_code 7121081

loop_
_symmetry_equiv_pos_as_xyz
'x, y, z'
'-x, -y, -z'

loop_
_atom_site_label
_atom_site_type_symbol
_atom_site_fract_x
_atom_site_fract_y
_atom_site_fract_z
_atom_site_U_iso_or_equiv
_atom_site_adp_type
_atom_site_occupancy
_atom_site_symmetry_multiplicity
_atom_site_calc_flag
_atom_site_refinement_flags
O1 O 1.04248(16) 0.58866(16) 0.76554(13) 0.0550(5) Uani 1 1 d .
O2 O 0.58035(19) 0.9917(2) 0.89039(18) 0.0931(10) Uani 1 1 d .
O3 O 0.72572(16) 0.48851(16) 0.88435(12) 0.0558(5) Uani 1 1 d .
O4 O 0.93653(16) 0.86448(15) 0.49271(12) 0.0547(5) Uani 1 1 d .
O5 O 0.97624(16) 0.93863(16) 0.77782(14) 0.0582(5) Uani 1 1 d .
O6 O 0.66203(17) 1.27045(17) 0.60800(14) 0.0659(6) Uani 1 1 d .
O7 O 0.4150(2) 1.07977(16) 0.67334(13) 0.0635(6) Uani 1 1 d .
O8 O 0.42208(18) 0.73951(16) 0.67305(18) 0.0716(7) Uani 1 1 d .
O9 O 0.3295(2) 0.83049(18) 0.97687(16) 0.0741(7) Uani 1 1 d .
O10 O 0.81584(18) 0.57514(18) 0.54820(13) 0.0622(6) Uani 1 1 d .
C11 C 0.22008(19) 1.22978(17) 0.85000(16) 0.0387(5) Uani 1 1 d .
C12 C 0.33233(19) 1.22175(19) 0.82938(16) 0.0390(5) Uani 1 1 d .
C13 C 1.01033(19) 0.8044(2) 0.61852(17) 0.0430(6) Uani 1 1 d .
C14 C 0.51942(19) 1.13113(18) 0.77788(16) 0.0397(5) Uani 1 1 d .
C15 C 0.38879(19) 1.04375(19) 0.81801(18) 0.0430(6) Uani 1 1 d .
C16 C 0.7269(2) 1.11411(19) 0.70799(17) 0.0424(6) Uani 1 1 d .
C17 C 0.40922(19) 1.13764(19) 0.81070(16) 0.0397(5) Uani 1 1 d .
C18 C 0.5394(2) 1.20357(19) 0.70793(17) 0.0423(6) Uani 1 1 d .
H18 H 0.4833 1.2576 0.6828 0.051 Uiso 1 1 calc R
C19 C 0.6415(2) 1.19678(19) 0.67490(16) 0.0423(6) Uani 1 1 d .
C20 C 0.99512(19) 0.63802(19) 0.63066(17) 0.0431(6) Uani 1 1 d .
C21 C 0.6730(2) 0.54767(19) 0.75011(18) 0.0450(6) Uani 1 1 d .
C22 C 0.6496(2) 0.5533(2) 0.83277(18) 0.0469(6) Uani 1 1 d .
C23 C 0.9827(2) 0.5852(2) 0.71392(17) 0.0434(6) Uani 1 1 d .
C24 C 0.9442(2) 0.8856(2) 0.56316(17) 0.0446(6) Uani 1 1 d .
C25 C 0.90130(19) 0.9978(2) 0.65278(18) 0.0445(6) Uani 1 1 d .
C26 C 1.02207(19) 0.8228(2) 0.68970(18) 0.0447(6) Uani 1 1 d .
H26 H 1.0668 0.7703 0.7266 0.054 Uiso 1 1 calc R
C27 C 0.8577(2) 0.53010(19) 0.68525(17) 0.0435(6) Uani 1 1 d .
C28 C 0.4007(2) 1.0122(2) 0.74737(18) 0.0476(6) Uani 1 1 d .
C29 C 0.9687(2) 0.9175(2) 0.70710(18) 0.0459(6) Uani 1 1 d .
C30 C 0.3722(2) 0.8581(2) 0.8316(2) 0.0509(7) Uani 1 1 d .
C31 C 0.5967(2) 0.6101(2) 0.6969(2) 0.0493(6) Uani 1 1 d .
H31 H 0.6108 0.6073 0.6415 0.059 Uiso 1 1 calc R
C32 C 1.0655(2) 0.7000(2) 0.60123(18) 0.0454(6) Uani 1 1 d .
H32B H 1.1284 0.6633 0.6292 0.054 Uiso 1 1 calc R
H32A H 1.0870 0.7079 0.5418 0.054 Uiso 1 1 calc R
C33 C 0.8908(2) 0.9802(2) 0.58062(18) 0.0468(6) Uani 1 1 d .
H33 H 0.8470 1.0331 0.5433 0.056 Uiso 1 1 calc R
C34 C 0.9153(2) 0.5321(2) 0.74021(17) 0.0450(6) Uani 1 1 d .
H34 H 0.9083 0.4968 0.7959 0.054 Uiso 1 1 calc R
C35 C 0.1712(2) 1.2150(2) 0.79613(19) 0.0494(6) Uani 1 1 d .
H35 H 0.2086 1.1995 0.7463 0.059 Uiso 1 1 calc R
C36 C 0.7790(2) 0.4774(2) 0.71768(18) 0.0457(6) Uani 1 1 d .
H36B H 0.8061 0.4172 0.7622 0.055 Uiso 1 1 calc R
H36A H 0.7700 0.4555 0.6732 0.055 Uiso 1 1 calc R
C37 C 0.3540(2) 0.8923(2) 0.9019(2) 0.0518(7) Uani 1 1 d .
C38 C 0.1625(2) 1.2537(2) 0.92302(18) 0.0451(6) Uani 1 1 d .
H38 H 0.1933 1.2661 0.9589 0.054 Uiso 1 1 calc R
C39 C 0.3526(2) 1.3116(2) 0.82983(19) 0.0496(7) Uani 1 1 d .
C40 C 0.3637(2) 0.9842(2) 0.89509(19) 0.0492(6) Uani 1 1 d .
H40 H 0.3531 1.0059 0.9429 0.059 Uiso 1 1 calc R
C41 C 0.7071(2) 1.0423(2) 0.7786(2) 0.0551(7) Uani 1 1 d .
H41 H 0.7634 0.9866 0.8021 0.066 Uiso 1 1 calc R
C42 C 0.4769(2) 0.68329(19) 0.8062(2) 0.0515(7) Uani 1 1 d .
C43 C 0.9406(2) 0.6331(2) 0.57505(17) 0.0475(6) Uani 1 1 d .
H43 H 0.9503 0.6657 0.5189 0.057 Uiso 1 1 calc R
C44 C 0.5525(2) 0.6213(2) 0.8596(2) 0.0506(7) Uani 1 1 d .
H44 H 0.5382 0.6250 0.9148 0.061 Uiso 1 1 calc R
C45 C 0.8724(2) 0.5809(2) 0.60117(17) 0.0469(6) Uani 1 1 d .
C46 C 0.3935(2) 0.9194(2) 0.7545(2) 0.0536(7) Uani 1 1 d .
H46 H 0.4032 0.8982 0.7066 0.064 Uiso 1 1 calc R
C47 C 0.3712(2) 0.7544(2) 0.8378(2) 0.0618(9) Uani 1 1 d .
H47B H 0.3520 0.7232 0.8955 0.074 Uiso 1 1 calc R
H47A H 0.3180 0.7636 0.8057 0.074 Uiso 1 1 calc R
C48 C 0.3966(6) 1.4789(5) 0.8233(4) 0.130(3) Uani 1 1 d .
H48 H 0.4129 1.5346 0.8199 0.156 Uiso 1 1 calc R
C49 C 0.4995(2) 0.6769(2) 0.7243(2) 0.0516(7) Uani 1 1 d .
C50 C 0.6050(2) 1.0518(2) 0.81508(19) 0.0529(7) Uani 1 1 d .
C51 C 0.8396(2) 1.1016(2) 0.6699(2) 0.0500(7) Uani 1 1 d .
H51A H 0.8389 1.1540 0.6182 0.060 Uiso 1 1 calc R
H51B H 0.8744 1.1110 0.7077 0.060 Uiso 1 1 calc R
C52 C 0.2892(3) 1.4091(2) 0.7897(2) 0.0618(8) Uani 1 1 d .
H52 H 0.2321 1.4179 0.7657 0.074 Uiso 1 1 calc R
C53 C 0.4353(3) 1.2998(4) 0.8690(3) 0.0799(12) Uani 1 1 d .
H53 H 0.4764 1.2352 0.8974 0.096 Uiso 1 1 calc R
C54 C 0.7000(3) 0.4850(3) 0.97115(19) 0.0595(8) Uani 1 1 d .
H54A H 0.6376 0.4680 0.9933 0.071 Uiso 1 1 calc R
H54B H 0.6860 0.5509 0.9796 0.071 Uiso 1 1 calc R
C55 C 0.8660(2) 0.9436(2) 0.43650(19) 0.0554(7) Uani 1 1 d .
H55B H 0.8851 1.0035 0.4172 0.067 Uiso 1 1 calc R
H55A H 0.7944 0.9628 0.4643 0.067 Uiso 1 1 calc R
C56 C 0.0593(2) 1.2594(3) 0.9433(2) 0.0581(7) Uani 1 1 d .
H56 H 0.0219 1.2730 0.9936 0.070 Uiso 1 1 calc R
C57 C 0.2853(3) 0.8718(4) 1.0456(2) 0.0786(11) Uani 1 1 d .
H57A H 0.2247 0.9341 1.0315 0.094 Uiso 1 1 calc R
H57B H 0.3364 0.8883 1.0620 0.094 Uiso 1 1 calc R
C58 C 0.0669(2) 1.2233(3) 0.8164(2) 0.0646(9) Uani 1 1 d .
H58 H 0.0342 1.2140 0.7799 0.078 Uiso 1 1 calc R
C59 C 1.0654(3) 0.8739(3) 0.8210(2) 0.0610(8) Uani 1 1 d .
H59B H 1.1295 0.8653 0.7823 0.073 Uiso 1 1 calc R
H59A H 1.0612 0.8073 0.8481 0.073 Uiso 1 1 calc R
C60 C 1.0209(3) 0.5514(3) 0.85354(19) 0.0623(8) Uani 1 1 d .
H60B H 1.0789 0.5425 0.8803 0.075 Uiso 1 1 calc R
H60A H 1.0159 0.4852 0.8653 0.075 Uiso 1 1 calc R
C61 C 0.0123(2) 1.2449(3) 0.8895(2) 0.0693(9) Uani 1 1 d .
H61 H -0.0576 1.2500 0.9029 0.083 Uiso 1 1 calc R
C1H C 0.2523(5) 0.7949(5) 1.1165(3) 0.1109(19) Uani 1 1 d .
H1HA H 0.2033 0.7775 1.0993 0.166 Uiso 1 1 calc R
H1HC H 0.2194 0.8236 1.1635 0.166 Uiso 1 1 calc R
H1HB H 0.3131 0.7346 1.1317 0.166 Uiso 1 1 calc R
C1I C 0.8740(3) 0.9033(3) 0.3642(2) 0.0695(9) Uani 1 1 d .
H1IB H 0.8303 0.9562 0.3238 0.104 Uiso 1 1 calc R
H1IA H 0.8511 0.8466 0.3836 0.104 Uiso 1 1 calc R
H1IC H 0.9458 0.8814 0.3390 0.104 Uiso 1 1 calc R
C1J C 0.6516(4) 0.8962(4) 0.9236(4) 0.135(3) Uani 1 1 d D
H1JA H 0.7218 0.8983 0.9105 0.163 Uiso 1 1 calc R
H1JB H 0.6353 0.8794 0.9838 0.163 Uiso 1 1 calc R
C1K C 0.3116(4) 1.4930(3) 0.7855(3) 0.0957(16) Uani 1 1 d .
H1K H 0.2706 1.5581 0.7578 0.115 Uiso 1 1 calc R
C1L C 0.8348(4) 0.6199(3) 0.4617(2) 0.0751(10) Uani 1 1 d .
H1LA H 0.9088 0.5900 0.4420 0.090 Uiso 1 1 calc R
H1LB H 0.8164 0.6927 0.4522 0.090 Uiso 1 1 calc R
C1M C 0.7922(3) 0.4048(3) 1.0146(2) 0.0684(9) Uani 1 1 d .
H1MB H 0.8537 0.4219 0.9917 0.103 Uiso 1 1 calc R
H1MA H 0.8045 0.3397 1.0068 0.103 Uiso 1 1 calc R
H1MC H 0.7775 0.4017 1.0731 0.103 Uiso 1 1 calc R
C1N C 0.4099(3) 0.7053(3) 0.6103(2) 0.0647(8) Uani 1 1 d .
H1NA H 0.4084 0.6371 0.6325 0.078 Uiso 1 1 calc R
H1NB H 0.4680 0.7036 0.5659 0.078 Uiso 1 1 calc R
C1O C 0.3073(3) 0.7792(4) 0.5777(3) 0.0875(12) Uani 1 1 d .
H1OA H 0.2975 0.7598 0.5326 0.131 Uiso 1 1 calc R
H1OC H 0.3087 0.8468 0.5581 0.131 Uiso 1 1 calc R
H1OB H 0.2503 0.7779 0.6216 0.131 Uiso 1 1 calc R
C1P C 0.4401(4) 1.0508(3) 0.5991(2) 0.0884(13) Uani 1 1 d .
H1PA H 0.3822 1.0390 0.5882 0.106 Uiso 1 1 calc R
H1PB H 0.5022 0.9887 0.6017 0.106 Uiso 1 1 calc R
C1Q C 0.9211(3) 0.6220(4) 0.8895(3) 0.0852(12) Uani 1 1 d .
H1QC H 0.9219 0.6899 0.8718 0.128 Uiso 1 1 calc R
H1QB H 0.9152 0.5996 0.9493 0.128 Uiso 1 1 calc R
H1QA H 0.8622 0.6219 0.8706 0.128 Uiso 1 1 calc R
C1A C 1.0660(3) 0.9231(3) 0.8848(3) 0.0778(10) Uani 1 1 d .
H1AB H 1.0750 0.9869 0.8572 0.117 Uiso 1 1 calc R
H1AC H 1.1230 0.8788 0.9173 0.117 Uiso 1 1 calc R
H1AA H 1.0005 0.9350 0.9207 0.117 Uiso 1 1 calc R
C1B C 0.5897(4) 1.3726(3) 0.6002(3) 0.1094(18) Uani 1 1 d .
H1BB H 0.5731 1.3894 0.6534 0.131 Uiso 1 1 calc R
H1BA H 0.5249 1.3802 0.5835 0.131 Uiso 1 1 calc R
C1C C 0.4556(4) 1.3834(6) 0.8652(4) 0.118(2) Uani 1 1 d .
H1C H 0.5104 1.3751 0.8917 0.142 Uiso 1 1 calc R
C1D C 0.7696(5) 0.6014(4) 0.4155(3) 0.1034(17) Uani 1 1 d .
H1DC H 0.7852 0.6276 0.3567 0.155 Uiso 1 1 calc R
H1DB H 0.6962 0.6354 0.4325 0.155 Uiso 1 1 calc R
H1DA H 0.7854 0.5294 0.4277 0.155 Uiso 1 1 calc R
C1E C 0.6370(4) 1.4419(3) 0.5370(3) 0.0877(12) Uani 1 1 d .
H1EA H 0.6461 1.4298 0.4833 0.132 Uiso 1 1 calc R
H1EC H 0.7042 1.4295 0.5512 0.132 Uiso 1 1 calc R
H1EB H 0.5914 1.5114 0.5354 0.132 Uiso 1 1 calc R
C1F C 0.4606(6) 1.1375(5) 0.5323(3) 0.129(2) Uani 1 1 d .
H1FA H 0.4674 1.1264 0.4786 0.193 Uiso 1 1 calc R
H1FC H 0.5245 1.1413 0.5391 0.193 Uiso 1 1 calc R
H1FB H 0.4030 1.2003 0.5365 0.193 Uiso 1 1 calc R
C1G C 0.6508(6) 0.8217(5) 0.8944(7) 0.215(5) Uani 1 1 d D
H1GC H 0.7196 0.7893 0.8677 0.323 Uiso 1 1 calc R
H1GA H 0.6007 0.8513 0.8548 0.323 Uiso 1 1 calc R
H1GB H 0.6314 0.7719 0.9399 0.323 Uiso 1 1 calc R
C1X C 0.7047(5) 0.8263(5) 0.6711(4) 0.132(2) Uiso 1 1 d .
H1X1 H 0.6851 0.8929 0.6792 0.199 Uiso 1 1 calc R
H1X2 H 0.7751 0.7852 0.6844 0.199 Uiso 1 1 calc R
H1X3 H 0.6571 0.7947 0.7067 0.199 Uiso 1 1 calc R
O11 O 0.7001(8) 0.8348(8) 0.5921(5) 0.240(3) Uiso 1 1 d .
H11 H 0.6638 0.8047 0.5903 0.359 Uiso 1 1 calc R

loop_
_atom_site_aniso_label
_atom_site_aniso_U_11
_atom_site_aniso_U_22
_atom_site_aniso_U_33
_atom_site_aniso_U_23
_atom_site_aniso_U_13
_atom_site_aniso_U_12
O1 0.0574(12) 0.0593(12) 0.0530(11) -0.0072(9) -0.0125(9) -0.0281(10)
O2 0.0537(13) 0.0964(19) 0.0952(19) 0.0451(16) -0.0251(13) -0.0385(13)
O3 0.0482(11) 0.0545(12) 0.0534(11) -0.0144(9) 0.0020(9) -0.0119(9)
O4 0.0574(12) 0.0496(11) 0.0518(11) -0.0082(9) -0.0114(9) -0.0155(9)
O5 0.0475(11) 0.0583(12) 0.0688(13) -0.0234(10) -0.0165(9) -0.0090(9)
O6 0.0508(12) 0.0520(12) 0.0678(13) 0.0086(10) 0.0014(10) -0.0155(10)
O7 0.0968(17) 0.0517(12) 0.0552(12) -0.0161(10) 0.0005(11) -0.0434(12)
O8 0.0542(12) 0.0467(12) 0.119(2) -0.0331(13) -0.0315(13) -0.0033(10)
O9 0.0795(16) 0.0590(14) 0.0750(15) -0.0032(12) 0.0118(12) -0.0390(12)
O10 0.0698(14) 0.0744(14) 0.0530(12) -0.0081(10) -0.0126(10) -0.0398(12)
C11 0.0360(12) 0.0282(11) 0.0531(14) -0.0121(10) -0.0049(10) -0.0119(9)
C12 0.0374(12) 0.0364(12) 0.0472(13) -0.0135(10) -0.0045(10) -0.0157(10)
C13 0.0310(12) 0.0409(14) 0.0528(15) -0.0078(11) -0.0010(10) -0.0145(10)
C14 0.0353(12) 0.0341(12) 0.0498(14) -0.0132(11) -0.0024(10) -0.0126(10)
C15 0.0336(12) 0.0339(12) 0.0596(16) -0.0142(11) -0.0010(11) -0.0115(10)
C16 0.0362(13) 0.0352(13) 0.0559(15) -0.0133(11) -0.0048(11) -0.0123(10)
C17 0.0358(12) 0.0359(12) 0.0491(14) -0.0123(11) -0.0055(10) -0.0136(10)
C18 0.0362(13) 0.0330(12) 0.0528(15) -0.0097(11) -0.0073(11) -0.0080(10)
C19 0.0416(13) 0.0360(13) 0.0470(14) -0.0095(11) -0.0020(11) -0.0145(10)
C20 0.0353(12) 0.0361(13) 0.0513(14) -0.0112(11) -0.0010(11) -0.0090(10)
C21 0.0410(13) 0.0361(13) 0.0596(16) -0.0153(12) 0.0013(12) -0.0175(11)
C22 0.0416(14) 0.0378(13) 0.0598(16) -0.0109(12) 0.0011(12) -0.0181(11)
C23 0.0386(13) 0.0388(13) 0.0498(14) -0.0128(11) -0.0061(11) -0.0098(10)
C24 0.0376(13) 0.0460(14) 0.0479(14) -0.0069(12) -0.0024(11) -0.0184(11)
C25 0.0293(12) 0.0412(14) 0.0601(16) -0.0106(12) -0.0022(11) -0.0137(10)
C26 0.0306(12) 0.0415(14) 0.0568(15) -0.0073(12) -0.0074(11) -0.0111(10)
C27 0.0387(13) 0.0354(13) 0.0509(15) -0.0118(11) -0.0012(11) -0.0101(10)
C28 0.0491(15) 0.0353(13) 0.0594(16) -0.0140(12) 0.0023(12) -0.0199(11)
C29 0.0341(12) 0.0463(15) 0.0570(16) -0.0131(12) -0.0038(11) -0.0155(11)
C30 0.0335(13) 0.0339(13) 0.080(2) -0.0178(13) 0.0070(12) -0.0127(10)
C31 0.0464(15) 0.0399(14) 0.0671(18) -0.0172(13) -0.0075(13) -0.0181(12)
C32 0.0337(12) 0.0422(14) 0.0543(15) -0.0117(12) -0.0012(11) -0.0109(10)
C33 0.0339(12) 0.0411(14) 0.0570(16) -0.0023(12) -0.0070(11) -0.0126(11)
C34 0.0441(14) 0.0407(14) 0.0455(14) -0.0097(11) -0.0019(11) -0.0139(11)
C35 0.0425(14) 0.0511(15) 0.0607(17) -0.0235(13) -0.0068(12) -0.0159(12)
C36 0.0438(14) 0.0380(13) 0.0547(15) -0.0143(12) -0.0023(11) -0.0147(11)
C37 0.0374(13) 0.0387(14) 0.0695(18) -0.0074(13) 0.0044(12) -0.0152(11)
C38 0.0393(13) 0.0426(14) 0.0541(15) -0.0154(12) -0.0045(11) -0.0142(11)
C39 0.0443(14) 0.0548(16) 0.0649(17) -0.0362(14) 0.0132(12) -0.0278(13)
C40 0.0398(14) 0.0456(15) 0.0606(17) -0.0170(13) 0.0035(12) -0.0165(11)
C41 0.0360(14) 0.0431(15) 0.0738(19) 0.0011(14) -0.0132(13) -0.0114(11)
C42 0.0388(14) 0.0316(13) 0.086(2) -0.0189(13) 0.0056(13) -0.0189(11)
C43 0.0465(14) 0.0459(15) 0.0460(14) -0.0082(12) -0.0035(11) -0.0168(12)
C44 0.0477(15) 0.0393(14) 0.0654(18) -0.0179(13) 0.0091(13) -0.0217(12)
C45 0.0432(14) 0.0451(14) 0.0500(15) -0.0128(12) -0.0056(11) -0.0134(11)
C46 0.0510(16) 0.0430(15) 0.0710(19) -0.0239(14) 0.0073(13) -0.0220(12)
C47 0.0434(15) 0.0367(14) 0.102(3) -0.0228(15) 0.0125(15) -0.0193(12)
C48 0.172(6) 0.158(5) 0.146(5) -0.115(5) 0.098(4) -0.147(5)
C49 0.0443(15) 0.0356(13) 0.080(2) -0.0173(13) -0.0094(14) -0.0171(11)
C50 0.0425(14) 0.0457(15) 0.0627(17) 0.0029(13) -0.0096(12) -0.0197(12)
C51 0.0366(13) 0.0405(14) 0.0707(18) -0.0126(13) -0.0018(12) -0.0158(11)
C52 0.081(2) 0.0496(17) 0.0643(18) -0.0271(15) 0.0189(16) -0.0382(16)
C53 0.0534(19) 0.110(3) 0.113(3) -0.079(3) 0.0107(19) -0.039(2)
C54 0.0566(17) 0.0591(18) 0.0574(17) -0.0198(15) 0.0061(14) -0.0193(14)
C55 0.0495(16) 0.0591(18) 0.0531(16) -0.0016(14) -0.0098(13) -0.0231(14)
C56 0.0437(15) 0.0662(19) 0.0655(18) -0.0241(15) 0.0059(13) -0.0224(14)
C57 0.092(3) 0.109(3) 0.0546(19) -0.009(2) -0.0089(18) -0.065(2)
C58 0.0478(16) 0.078(2) 0.086(2) -0.0382(19) -0.0105(16) -0.0266(16)
C59 0.0556(17) 0.0583(18) 0.068(2) -0.0100(15) -0.0213(15) -0.0170(14)
C60 0.072(2) 0.069(2) 0.0514(17) -0.0082(15) -0.0159(15) -0.0318(17)
C61 0.0394(15) 0.085(2) 0.095(3) -0.037(2) 0.0039(16) -0.0295(16)
C1H 0.141(4) 0.169(5) 0.069(2) -0.007(3) -0.003(3) -0.123(4)
C1I 0.073(2) 0.081(2) 0.0569(18) -0.0034(17) -0.0132(16) -0.0382(19)
C1J 0.076(3) 0.110(4) 0.174(5) 0.087(4) -0.068(3) -0.054(3)
C1K 0.146(4) 0.066(2) 0.093(3) -0.043(2) 0.047(3) -0.072(3)
C1L 0.105(3) 0.082(2) 0.0552(19) -0.0059(17) -0.0181(19) -0.055(2)
C1M 0.0604(19) 0.076(2) 0.0611(19) -0.0202(17) -0.0009(15) -0.0188(17)
C1N 0.066(2) 0.0561(18) 0.0644(19) -0.0128(15) -0.0096(15) -0.0163(15)
C1O 0.065(2) 0.091(3) 0.099(3) -0.035(2) -0.021(2) -0.008(2)
C1P 0.138(4) 0.080(3) 0.068(2) -0.030(2) 0.014(2) -0.066(3)
C1Q 0.090(3) 0.103(3) 0.083(3) -0.047(2) 0.004(2) -0.044(2)
C1A 0.084(3) 0.078(2) 0.082(2) -0.018(2) -0.032(2) -0.030(2)
C1B 0.100(3) 0.061(2) 0.120(4) 0.014(2) 0.013(3) -0.026(2)
C1C 0.087(3) 0.172(5) 0.177(5) -0.138(5) 0.051(3) -0.091(4)
C1D 0.165(5) 0.112(4) 0.071(2) -0.003(2) -0.039(3) -0.089(4)
C1E 0.105(3) 0.060(2) 0.092(3) -0.007(2) -0.001(2) -0.039(2)
C1F 0.211(7) 0.129(4) 0.079(3) -0.045(3) 0.037(4) -0.108(5)
C1G 0.129(5) 0.099(4) 0.454(16) -0.123(7) -0.167(8) 0.033(4)

loop_
_atom_type_symbol
_atom_type_description
_atom_type_scat_dispersion_real
_atom_type_scat_dispersion_imag
_atom_type_scat_source
C C 0.0181 0.0091 'International Tables Vol C Tables 4.2.6.8 and 6.1.1.4'
H H 0.0000 0.0000 'International Tables Vol C Tables 4.2.6.8 and 6.1.1.4'
O O 0.0492 0.0322 'International Tables Vol C Tables 4.2.6.8 and 6.1.1.4'

loop_
_geom_angle_atom_site_label_1
_geom_angle_atom_site_label_2
_geom_angle_atom_site_label_3
_geom_angle
C23 O1 C60 118.7(2)
C50 O2 C1J 121.6(3)
C22 O3 C54 117.7(2)
C24 O4 C55 117.8(2)
C29 O5 C59 118.0(2)
C19 O6 C1B 117.6(3)
C28 O7 C1P 119.9(2)
C49 O8 C1N 119.5(2)
C37 O9 C57 118.6(3)
C45 O10 C1L 117.5(2)
C38 C11 C35 118.7(2)
C38 C11 C12 120.2(2)
C35 C11 C12 121.1(2)
C17 C12 C39 122.8(2)
C17 C12 C11 121.1(2)
C39 C12 C11 116.2(2)
C26 C13 C24 117.9(2)
C26 C13 C32 121.5(2)
C24 C13 C32 120.6(3)
C18 C14 C50 118.2(2)
C18 C14 C17 120.4(2)
C50 C14 C17 121.4(2)
C28 C15 C40 118.8(2)
C28 C15 C17 119.8(2)
C40 C15 C17 121.3(2)
C19 C16 C41 118.1(2)
C19 C16 C51 121.9(2)
C41 C16 C51 120.0(2)
C12 C17 C14 123.3(2)
C12 C17 C15 122.0(2)
C14 C17 C15 114.7(2)
C19 C18 C14 121.1(2)
O6 C19 C16 117.6(2)
O6 C19 C18 121.6(2)
C16 C19 C18 120.8(2)
C43 C20 C23 118.2(2)
C43 C20 C32 120.7(2)
C23 C20 C32 121.1(2)
C31 C21 C22 117.9(2)
C31 C21 C36 120.4(3)
C22 C21 C36 121.7(3)
O3 C22 C21 116.4(2)
O3 C22 C44 123.5(3)
C21 C22 C44 120.0(3)
O1 C23 C34 123.9(2)
O1 C23 C20 115.7(2)
C34 C23 C20 120.3(2)
O4 C24 C33 123.6(2)
O4 C24 C13 115.9(2)
C33 C24 C13 120.5(3)
C33 C25 C29 118.1(2)
C33 C25 C51 119.5(2)
C29 C25 C51 122.5(3)
C13 C26 C29 121.6(2)
C34 C27 C45 118.0(2)
C34 C27 C36 119.9(2)
C45 C27 C36 122.1(2)
O7 C28 C15 115.3(2)
O7 C28 C46 124.5(3)
C15 C28 C46 120.1(3)
O5 C29 C26 123.6(2)
O5 C29 C25 115.9(2)
C26 C29 C25 120.5(3)
C37 C30 C46 118.8(2)
C37 C30 C47 121.3(3)
C46 C30 C47 119.9(3)
C21 C31 C49 121.7(3)
C13 C32 C20 112.0(2)
C24 C33 C25 121.4(2)
C23 C34 C27 121.6(3)
C58 C35 C11 120.1(3)
C27 C36 C21 111.6(2)
O9 C37 C30 116.7(3)
O9 C37 C40 123.2(3)
C30 C37 C40 120.1(3)
C11 C38 C56 120.6(3)
C52 C39 C53 119.6(3)
C52 C39 C12 119.5(3)
C53 C39 C12 120.9(3)
C15 C40 C37 121.0(3)
C16 C41 C50 121.4(3)
C49 C42 C44 118.4(3)
C49 C42 C47 121.2(3)
C44 C42 C47 120.4(3)
C45 C43 C20 121.7(3)
C42 C44 C22 121.6(3)
O10 C45 C43 123.5(3)
O10 C45 C27 116.3(2)
C43 C45 C27 120.2(3)
C30 C46 C28 121.1(3)
C42 C47 C30 112.5(2)
C1C C48 C1K 120.2(4)
O8 C49 C42 116.7(3)
O8 C49 C31 123.0(3)
C42 C49 C31 120.2(3)
O2 C50 C41 124.2(3)
O2 C50 C14 115.4(2)
C41 C50 C14 120.2(3)
C25 C51 C16 112.1(2)
C1K C52 C39 119.8(4)
C1C C53 C39 119.8(5)
O3 C54 C1M 107.8(2)
O4 C55 C1I 107.6(3)
C61 C56 C38 120.0(3)
O9 C57 C1H 108.8(4)
C61 C58 C35 120.2(3)
O5 C59 C1A 107.7(3)
O1 C60 C1Q 112.3(3)
C58 C61 C56 120.4(3)
C1G C1J O2 112.9(5)
C52 C1K C48 119.5(5)
O10 C1L C1D 108.9(3)
O8 C1N C1O 106.9(3)
O7 C1P C1F 106.0(3)
O6 C1B C1E 109.1(4)
C48 C1C C53 121.1(5)

loop_
_geom_bond_atom_site_label_1
_geom_bond_atom_site_label_2
_geom_bond_distance
O1 C23 1.381(3)
O1 C60 1.428(4)
O2 C50 1.369(4)
O2 C1J 1.383(5)
O3 C22 1.376(3)
O3 C54 1.428(4)
O4 C24 1.376(3)
O4 C55 1.430(3)
O5 C29 1.379(3)
O5 C59 1.422(4)
O6 C19 1.373(3)
O6 C1B 1.419(5)
O7 C28 1.369(3)
O7 C1P 1.389(4)
O8 C49 1.380(4)
O8 C1N 1.397(4)
O9 C37 1.376(4)
O9 C57 1.395(5)
O10 C45 1.382(3)
O10 C1L 1.420(4)
C11 C38 1.380(4)
C11 C35 1.388(4)
C11 C12 1.495(3)
C12 C17 1.345(4)
C12 C39 1.482(3)
C13 C26 1.388(4)
C13 C24 1.402(4)
C13 C32 1.514(4)
C14 C18 1.388(4)
C14 C50 1.394(4)
C14 C17 1.490(3)
C15 C28 1.382(4)
C15 C40 1.388(4)
C15 C17 1.502(3)
C16 C19 1.386(4)
C16 C41 1.388(4)
C16 C51 1.520(4)
C18 C19 1.386(4)
C20 C43 1.390(4)
C20 C23 1.394(4)
C20 C32 1.518(4)
C21 C31 1.390(4)
C21 C22 1.393(4)
C21 C36 1.519(4)
C22 C44 1.397(4)
C23 C34 1.385(4)
C24 C33 1.388(4)
C25 C33 1.392(4)
C25 C29 1.396(4)
C25 C51 1.512(4)
C26 C29 1.388(4)
C27 C34 1.393(4)
C27 C45 1.400(4)
C27 C36 1.514(4)
C28 C46 1.392(4)
C30 C37 1.381(4)
C30 C46 1.385(4)
C30 C47 1.519(4)
C31 C49 1.394(4)
C35 C58 1.387(4)
C37 C40 1.395(4)
C38 C56 1.381(4)
C39 C52 1.395(5)
C39 C53 1.398(5)
C41 C50 1.390(4)
C42 C49 1.383(5)
C42 C44 1.384(4)
C42 C47 1.518(4)
C43 C45 1.384(4)
C48 C1C 1.365(9)
C48 C1K 1.401(9)
C52 C1K 1.387(5)
C53 C1C 1.368(6)
C54 C1M 1.503(5)
C55 C1I 1.502(5)
C56 C61 1.367(5)
C57 C1H 1.505(5)
C58 C61 1.359(5)
C59 C1A 1.500(5)
C60 C1Q 1.494(5)
C1J C1G 1.362(7)
C1L C1D 1.496(5)
C1N C1O 1.507(5)
C1P C1F 1.500(6)
C1B C1E 1.476(5)
C1X O11 1.327(9)
